data_9010605
loop_
_publ_author_name
'Pervukhina, N. V.'
'Vasil'ev, V. I.'
'Magarill, S. A.'
'Borisov, S. V.'
'Naumov, D. Y.'

_publ_section_title
;
 Crystal chemistry of mercury sulfohalides of composition Hg3S2Hal2
 (Hal: Cl,Br). II. Crystal structures of two polymorphic modifications of
 Hg3S2Cl2-xBrx (x~0.5)
 Sample: compound II
;
_journal_name_full 'The Canadian Mineralogist'
_journal_page_first 1247
_journal_page_last 1255
_journal_paper_doi 10.2113/gscanmin.44.5.1247
_journal_volume 44
_journal_year 2006
_chemical_formula_structural Hg3S2Br1.5Cl.5
_chemical_formula_sum 'Br6.004 Cl1.996 Hg12 S8'
_space_group_IT_number 223
_symmetry_space_group_name_Hall '-P 4n 2 3'
_symmetry_space_group_name_H-M 'P m -3 n'
_cell_angle_alpha 90
_cell_angle_beta 90
_cell_angle_gamma 90
_cell_length_a 18.248
_cell_length_b 18.248
_cell_length_c 18.248
_cell_formula_units_Z 8
_cell_volume 6076.392
_database_code_amcsd 0006126
_exptl_crystal_density_diffrn 7.027
_cod_original_sg_symbol_H-M 'P m 3 n'
_cod_original_formula_sum 'Hg12 S8 Cl1.996 Br6.004'
_cod_database_code 9010605
_amcsd_formula_title Hg3S2Br1.5Cl.5

loop_
_space_group_symop_operation_xyz
x,y,z
z,-x,y
-y,z,-x
x,-y,z
-z,x,-y
y,-z,x
-x,y,-z
1/2+x,1/2-z,1/2-y
1/2-z,1/2+y,1/2+x
1/2+y,1/2-x,1/2-z
1/2-x,1/2+z,1/2+y
1/2+z,1/2-y,1/2-x
1/2-y,1/2+x,1/2+z
1/2+x,1/2+z,1/2+y
1/2-z,1/2-y,1/2-x
1/2+y,1/2+x,1/2+z
1/2-x,1/2-z,1/2-y
1/2+z,1/2+y,1/2+x
1/2-y,1/2-x,1/2-z
z,x,-y
-y,-z,x
x,y,-z
-z,-x,y
y,z,-x
-x,-y,z
-z,x,y
y,-z,-x
-x,y,z
z,-x,-y
-y,z,x
x,-y,-z
1/2-x,1/2+z,1/2-y
1/2+z,1/2-y,1/2+x
1/2-y,1/2+x,1/2-z
1/2+x,1/2-z,1/2+y
1/2-z,1/2+y,1/2-x
1/2+y,1/2-x,1/2+z
1/2-x,1/2-z,1/2+y
1/2+z,1/2+y,1/2-x
1/2-y,1/2-x,1/2+z
1/2+x,1/2+z,1/2-y
1/2-z,1/2-y,1/2+x
1/2+y,1/2+x,1/2-z
-z,-x,-y
y,z,x
-x,-y,-z
z,x,y
-y,-z,-x

loop_
_atom_site_label
_atom_site_fract_x
_atom_site_fract_y
_atom_site_fract_z
_atom_site_occupancy
_atom_site_U_iso_or_equiv
Hg1 0.25000 0.35750 0.14250 1.00000 0.02400
Hg2 0.00000 0.14380 0.13440 1.00000 0.02000
Hg3 0.11600 0.50000 0.14010 1.00000 0.02100
Hg4 0.11720 0.36430 0.00000 1.00000 0.02100
S1 0.11880 0.36970 0.13060 1.00000 0.01600
S2 0.13150 0.13150 0.13150 1.00000 0.01700
Cl3 0.00000 0.24650 0.00000 0.32900 0.01400
Br3 0.00000 0.24650 0.00000 0.67100 0.01400
Br1 0.00000 0.00000 0.00000 1.00000 0.02400
Br2 0.00000 0.50000 0.00000 1.00000 0.02900
Br4 0.25000 0.50000 0.00000 0.71000 0.01300
Cl4 0.25000 0.50000 0.00000 0.29000 0.01300
Br5 0.00000 0.24890 0.25500 0.83000 0.01900
Cl5 0.00000 0.24890 0.25500 0.17000 0.01900
Br6 0.00000 0.50000 0.25000 0.54000 0.01100
Cl6 0.00000 0.50000 0.25000 0.46000 0.01100
Br7 0.25000 0.25000 0.25000 0.57000 0.01900
Cl7 0.25000 0.25000 0.25000 0.43000 0.01900

loop_
_cod_related_entry_id
_cod_related_entry_database
_cod_related_entry_code
1 AMCSD 0006126
